data_4065767
loop_
_publ_author_name
'Huang, Hui'
'Hughes, Russell P.'
'Rheingold, Arnold L.'

_publ_section_title
;
 Synthesis and Structural Characterization of New Perfluoroacyl and
 Perfluoroalkyl Group 6 Transition Metal Compounds
;
_journal_issue 8
_journal_name_full Organometallics
_journal_page_first 1948
_journal_paper_doi 10.1021/om1001183
_journal_volume 29
_journal_year 2010
_chemical_formula_sum 'C17 H15 F7 Mo O4'
_chemical_formula_weight 512.23
_chemical_name_common HH-599
_chemical_name_systematic
;
 ?
;
_space_group.centring_type P

_space_group_IT_number 14
_space_group.IT_number 14

_symmetry_cell_setting monoclinic
_symmetry_space_group_name_Hall '-P 2yn'
_symmetry_space_group_name_H-M 'P 1 21/n 1'
_atom_sites_solution_hydrogens geom
_atom_sites_solution_primary direct
_atom_sites_solution_secondary difmap
_audit_creation_method SHELXL-97
_cell_angle_alpha 90.00
_cell_angle_beta 93.1230(10)
_cell_angle_gamma 90.00
_cell_formula_units_Z 4
_cell_length_a 8.7600(7)
_cell_length_b 16.0940(14)
_cell_length_c 13.7820(12)
_cell_measurement_reflns_used 3549
_cell_measurement_temperature 208(2)
_cell_measurement_theta_max 28.26
_cell_measurement_theta_min 2.65
_cell_volume 1940.1(3)
_computing_cell_refinement 'Bruker SMART'
_computing_data_collection 'Bruker SMART'
_computing_data_reduction 'Bruker SAINT'
_computing_molecular_graphics ORTEP-32
_computing_publication_material WinGX
_computing_structure_refinement SHELXL-97
_computing_structure_solution SIR-97
_diffrn_ambient_temperature 208(2)
_diffrn_measured_fraction_theta_full 1.000
_diffrn_measured_fraction_theta_max 0.929
_diffrn_measurement_device_type 'CCD area detector'
_diffrn_measurement_method 'phi and omega scans'
_diffrn_radiation_monochromator graphite
_diffrn_radiation_source 'fine-focus sealed tube'
_diffrn_radiation_type MoK\a
_diffrn_radiation_wavelength 0.71069
_diffrn_reflns_av_R_equivalents 0.0278
_diffrn_reflns_av_sigmaI/netI 0.0378
_diffrn_reflns_limit_h_max 11
_diffrn_reflns_limit_h_min -6
_diffrn_reflns_limit_k_max 20
_diffrn_reflns_limit_k_min -16
_diffrn_reflns_limit_l_max 18
_diffrn_reflns_limit_l_min -18
_diffrn_reflns_number 9633
_diffrn_reflns_theta_full 25.00
_diffrn_reflns_theta_max 28.26
_diffrn_reflns_theta_min 2.53
_exptl_absorpt_coefficient_mu 0.762
_exptl_absorpt_correction_T_max 0.9277
_exptl_absorpt_correction_T_min 0.8943
_exptl_absorpt_correction_type multi-scan
_exptl_absorpt_process_details SADABS
_exptl_crystal_colour orange
_exptl_crystal_density_diffrn 1.754
_exptl_crystal_density_method 'not measured'
_exptl_crystal_description blade
_exptl_crystal_F_000 1016
_exptl_crystal_size_max 0.15
_exptl_crystal_size_mid 0.10
_exptl_crystal_size_min 0.10
_refine_diff_density_max 0.530
_refine_diff_density_min -0.336
_refine_diff_density_rms 0.068
_refine_ls_extinction_method none
_refine_ls_goodness_of_fit_ref 1.059
_refine_ls_hydrogen_treatment constr
_refine_ls_matrix_type full
_refine_ls_number_parameters 267
_refine_ls_number_reflns 4478
_refine_ls_number_restraints 0
_refine_ls_restrained_S_all 1.059
_refine_ls_R_factor_all 0.0393
_refine_ls_R_factor_gt 0.0332
_refine_ls_shift/su_max 0.002
_refine_ls_shift/su_mean 0.000
_refine_ls_structure_factor_coef Fsqd
_refine_ls_weighting_details 'calc w=1/[\s^2^(Fo^2^)+(0.0287P)^2^+0.9849P] where P=(Fo^2^+2Fc^2^)/3'
_refine_ls_weighting_scheme calc
_refine_ls_wR_factor_gt 0.0739
_refine_ls_wR_factor_ref 0.0766
_reflns_number_gt 3945
_reflns_number_total 4478
_reflns_threshold_expression >2sigma(I)
_cod_duplicate_entry 4065765
_cod_data_source_file om1001183_si_001.cif
_cod_data_source_block rph388_compound_5c
_cod_depositor_comments
;
The following automatic conversions were performed:

'_symmetry_cell_setting' value 'Monoclinic' changed to 'monoclinic'
according to /home/saulius/struct/CIF-dictionaries/cif_core.dic
dictionary named 'cif_core.dic' version 2.4.1 from 2010-06-29.

Automatic conversion script
Id: cif_fix_values 1715 2011-07-08 13:25:40Z adriana 

The following automatic conversions were performed:

'_space_group.centring_type' value 'primitive' was replaced with the
value 'P' as specified in the replacement file
'/home/antanas/src/cod-tools/trunk/data/replacement-values/replacement_values.lst'.

Automatic conversion script
Id: cif_fix_values 5642 2017-10-24 12:04:52Z antanas 
;
_cod_original_sg_symbol_H-M P2(1)/n
_cod_database_code 4065767

loop_
_symmetry_equiv_pos_as_xyz
'x, y, z'
'-x+1/2, y+1/2, -z+1/2'
'-x, -y, -z'
'x-1/2, -y-1/2, z-1/2'

loop_
_atom_site_label
_atom_site_type_symbol
_atom_site_fract_x
_atom_site_fract_y
_atom_site_fract_z
_atom_site_U_iso_or_equiv
_atom_site_adp_type
_atom_site_occupancy
_atom_site_symmetry_multiplicity
_atom_site_calc_flag
_atom_site_refinement_flags
C1 C 0.7788(3) 0.30430(15) 1.00129(17) 0.0314(5) Uani 1 1 d .
C2 C 0.9179(3) 0.29914(15) 0.95420(18) 0.0332(5) Uani 1 1 d .
C3 C 0.8959(3) 0.24768(15) 0.87028(18) 0.0335(5) Uani 1 1 d .
C4 C 0.7406(3) 0.21994(15) 0.86664(17) 0.0326(5) Uani 1 1 d .
C5 C 0.6691(3) 0.25517(15) 0.94765(17) 0.0314(5) Uani 1 1 d .
C6 C 0.7555(4) 0.34520(19) 1.0976(2) 0.0484(7) Uani 1 1 d .
H6A H 0.7812 0.3063 1.1497 0.073 Uiso 1 1 calc R
H6B H 0.6495 0.3620 1.1005 0.073 Uiso 1 1 calc R
H6C H 0.8209 0.3937 1.1047 0.073 Uiso 1 1 calc R
C7 C 1.0697(3) 0.3344(2) 0.9927(2) 0.0533(8) Uani 1 1 d .
H7A H 1.1190 0.2953 1.0379 0.080 Uiso 1 1 calc R
H7B H 1.0526 0.3865 1.0259 0.080 Uiso 1 1 calc R
H7C H 1.1348 0.3439 0.9391 0.080 Uiso 1 1 calc R
C8 C 1.0179(4) 0.21949(19) 0.8051(2) 0.0531(8) Uani 1 1 d .
H8A H 1.0958 0.2622 0.8024 0.080 Uiso 1 1 calc R
H8B H 0.9729 0.2095 0.7403 0.080 Uiso 1 1 calc R
H8C H 1.0638 0.1686 0.8306 0.080 Uiso 1 1 calc R
C9 C 0.6728(4) 0.15555(17) 0.7977(2) 0.0506(8) Uani 1 1 d .
H9A H 0.6896 0.1006 0.8253 0.076 Uiso 1 1 calc R
H9B H 0.7211 0.1592 0.7362 0.076 Uiso 1 1 calc R
H9C H 0.5638 0.1653 0.7872 0.076 Uiso 1 1 calc R
C10 C 0.5114(3) 0.23520(19) 0.9790(2) 0.0463(7) Uani 1 1 d .
H10A H 0.5168 0.1886 1.0236 0.069 Uiso 1 1 calc R
H10B H 0.4458 0.2210 0.9224 0.069 Uiso 1 1 calc R
H10C H 0.4699 0.2832 1.0110 0.069 Uiso 1 1 calc R
C11 C 0.6604(3) 0.47037(16) 0.89807(19) 0.0351(5) Uani 1 1 d .
C12 C 0.9041(3) 0.44597(16) 0.8239(2) 0.0383(6) Uani 1 1 d .
C13 C 0.7540(3) 0.36054(17) 0.7005(2) 0.0414(6) Uani 1 1 d .
C14 C 0.5027(3) 0.36259(15) 0.77913(19) 0.0339(5) Uani 1 1 d .
C15 C 0.4229(3) 0.44149(16) 0.7319(2) 0.0360(6) Uani 1 1 d .
C16 C 0.3161(3) 0.42371(17) 0.6422(2) 0.0412(6) Uani 1 1 d .
C17 C 0.2587(4) 0.4988(2) 0.5823(2) 0.0533(8) Uani 1 1 d .
O1 O 0.6248(2) 0.53152(13) 0.93262(16) 0.0550(6) Uani 1 1 d .
O2 O 0.9985(3) 0.49371(13) 0.81267(19) 0.0616(6) Uani 1 1 d .
O3 O 0.7655(3) 0.35440(16) 0.61872(16) 0.0667(7) Uani 1 1 d .
O4 O 0.4210(2) 0.30210(13) 0.77685(16) 0.0552(6) Uani 1 1 d .
F1 F 0.52544(19) 0.49849(10) 0.70479(13) 0.0533(5) Uani 1 1 d .
F2 F 0.3399(2) 0.47725(12) 0.80013(13) 0.0629(5) Uani 1 1 d .
F3 F 0.3916(2) 0.37450(11) 0.58156(13) 0.0584(5) Uani 1 1 d .
F4 F 0.19150(20) 0.38239(11) 0.66901(14) 0.0579(5) Uani 1 1 d .
F5 F 0.3697(2) 0.53833(13) 0.54188(15) 0.0724(6) Uani 1 1 d .
F6 F 0.1910(2) 0.55248(13) 0.63773(17) 0.0791(6) Uani 1 1 d .
F7 F 0.1598(3) 0.47414(15) 0.51241(18) 0.0971(9) Uani 1 1 d .
Mo1 Mo 0.74102(2) 0.363507(12) 0.844593(14) 0.02520(7) Uani 1 1 d .

loop_
_atom_site_aniso_label
_atom_site_aniso_U_11
_atom_site_aniso_U_22
_atom_site_aniso_U_33
_atom_site_aniso_U_23
_atom_site_aniso_U_13
_atom_site_aniso_U_12
C1 0.0372(13) 0.0298(12) 0.0270(11) 0.0048(9) -0.0005(10) 0.0009(10)
C2 0.0292(12) 0.0315(13) 0.0382(13) 0.0075(10) -0.0032(10) 0.0007(10)
C3 0.0379(13) 0.0268(12) 0.0362(13) 0.0076(10) 0.0067(10) 0.0073(11)
C4 0.0431(14) 0.0233(11) 0.0310(12) 0.0039(9) -0.0004(11) 0.0006(10)
C5 0.0339(13) 0.0288(12) 0.0315(12) 0.0085(10) 0.0023(10) -0.0005(10)
C6 0.0606(19) 0.0523(18) 0.0325(14) -0.0032(12) 0.0057(13) -0.0010(15)
C7 0.0358(15) 0.0628(19) 0.0597(19) 0.0110(16) -0.0121(14) -0.0039(14)
C8 0.0546(18) 0.0445(17) 0.0622(19) 0.0078(14) 0.0210(15) 0.0187(14)
C9 0.072(2) 0.0295(14) 0.0490(17) -0.0059(12) -0.0051(15) -0.0075(14)
C10 0.0368(15) 0.0519(17) 0.0508(17) 0.0136(14) 0.0075(12) -0.0070(13)
C11 0.0299(13) 0.0352(14) 0.0399(14) -0.0025(11) -0.0004(10) 0.0008(11)
C12 0.0330(13) 0.0297(13) 0.0523(16) 0.0032(11) 0.0038(11) 0.0001(11)
C13 0.0408(15) 0.0444(16) 0.0394(15) 0.0027(12) 0.0052(11) 0.0135(12)
C14 0.0326(13) 0.0329(13) 0.0357(13) 0.0026(10) -0.0035(10) 0.0003(11)
C15 0.0291(12) 0.0318(13) 0.0464(15) -0.0035(11) -0.0048(11) 0.0011(10)
C16 0.0407(15) 0.0355(14) 0.0463(15) -0.0006(12) -0.0090(12) 0.0001(12)
C17 0.0475(18) 0.0493(18) 0.061(2) 0.0128(15) -0.0151(15) 0.0039(15)
O1 0.0517(12) 0.0442(12) 0.0688(14) -0.0226(10) -0.0004(11) 0.0074(10)
O2 0.0450(12) 0.0450(12) 0.0957(18) 0.0087(12) 0.0112(12) -0.0118(10)
O3 0.0761(17) 0.0922(19) 0.0326(11) 0.0038(11) 0.0107(11) 0.0288(14)
O4 0.0467(12) 0.0415(11) 0.0746(15) 0.0163(10) -0.0214(11) -0.0140(9)
F1 0.0453(9) 0.0336(8) 0.0785(12) 0.0168(8) -0.0205(9) -0.0085(7)
F2 0.0569(11) 0.0725(13) 0.0586(11) -0.0246(9) -0.0027(9) 0.0247(10)
F3 0.0774(13) 0.0490(10) 0.0477(10) -0.0110(8) -0.0067(9) 0.0106(9)
F4 0.0393(9) 0.0553(11) 0.0770(13) 0.0127(9) -0.0170(9) -0.0126(8)
F5 0.0733(13) 0.0766(14) 0.0665(12) 0.0315(11) -0.0025(10) 0.0004(11)
F6 0.0723(14) 0.0604(13) 0.1051(17) 0.0197(12) 0.0098(12) 0.0309(11)
F7 0.0999(18) 0.0832(16) 0.1004(17) 0.0262(13) -0.0649(15) -0.0074(13)
Mo1 0.02480(11) 0.02341(11) 0.02746(11) 0.00129(8) 0.00203(7) 0.00013(8)

loop_
_atom_type_symbol
_atom_type_description
_atom_type_scat_dispersion_real
_atom_type_scat_dispersion_imag
_atom_type_scat_source
C C 0.0033 0.0016 'International Tables Vol C Tables 4.2.6.8 and 6.1.1.4'
H H 0.0000 0.0000 'International Tables Vol C Tables 4.2.6.8 and 6.1.1.4'
O O 0.0106 0.0060 'International Tables Vol C Tables 4.2.6.8 and 6.1.1.4'
F F 0.0171 0.0103 'International Tables Vol C Tables 4.2.6.8 and 6.1.1.4'
Mo Mo -1.6832 0.6857 'International Tables Vol C Tables 4.2.6.8 and 6.1.1.4'

loop_
_geom_angle_atom_site_label_1
_geom_angle_atom_site_label_2
_geom_angle_atom_site_label_3
_geom_angle
C2 C1 C5 107.7(2)
C2 C1 C6 126.3(2)
C5 C1 C6 125.6(2)
C2 C1 Mo1 71.71(13)
C5 C1 Mo1 72.08(13)
C6 C1 Mo1 127.55(18)
C1 C2 C3 108.9(2)
C1 C2 C7 125.4(2)
C3 C2 C7 125.4(2)
C1 C2 Mo1 73.38(13)
C3 C2 Mo1 71.27(13)
C7 C2 Mo1 126.66(18)
C2 C3 C4 107.2(2)
C2 C3 C8 126.2(3)
C4 C3 C8 126.2(3)
C2 C3 Mo1 73.12(14)
C4 C3 Mo1 72.45(14)
C8 C3 Mo1 125.44(18)
C5 C4 C3 107.8(2)
C5 C4 C9 126.3(2)
C3 C4 C9 125.4(2)
C5 C4 Mo1 73.26(14)
C3 C4 Mo1 71.76(13)
C9 C4 Mo1 127.10(18)
C1 C5 C4 108.3(2)
C1 C5 C10 125.2(2)
C4 C5 C10 126.1(2)
C1 C5 Mo1 72.91(13)
C4 C5 Mo1 71.28(13)
C10 C5 Mo1 127.67(17)
C1 C6 H6A 109.5
C1 C6 H6B 109.5
H6A C6 H6B 109.5
C1 C6 H6C 109.5
H6A C6 H6C 109.5
H6B C6 H6C 109.5
C2 C7 H7A 109.5
C2 C7 H7B 109.5
H7A C7 H7B 109.5
C2 C7 H7C 109.5
H7A C7 H7C 109.5
H7B C7 H7C 109.5
C3 C8 H8A 109.5
C3 C8 H8B 109.5
H8A C8 H8B 109.5
C3 C8 H8C 109.5
H8A C8 H8C 109.5
H8B C8 H8C 109.5
C4 C9 H9A 109.5
C4 C9 H9B 109.5
H9A C9 H9B 109.5
C4 C9 H9C 109.5
H9A C9 H9C 109.5
H9B C9 H9C 109.5
C5 C10 H10A 109.5
C5 C10 H10B 109.5
H10A C10 H10B 109.5
C5 C10 H10C 109.5
H10A C10 H10C 109.5
H10B C10 H10C 109.5
O1 C11 Mo1 174.8(2)
O2 C12 Mo1 179.5(3)
O3 C13 Mo1 176.0(2)
O4 C14 C15 113.0(2)
O4 C14 Mo1 123.81(19)
C15 C14 Mo1 123.18(16)
F2 C15 F1 107.2(2)
F2 C15 C16 108.3(2)
F1 C15 C16 106.7(2)
F2 C15 C14 107.5(2)
F1 C15 C14 112.1(2)
C16 C15 C14 114.8(2)
F4 C16 F3 108.2(2)
F4 C16 C17 106.8(2)
F3 C16 C17 106.7(2)
F4 C16 C15 109.7(2)
F3 C16 C15 108.1(2)
C17 C16 C15 117.0(2)
F5 C17 F6 107.2(3)
F5 C17 F7 107.9(3)
F6 C17 F7 108.8(3)
F5 C17 C16 112.4(3)
F6 C17 C16 110.5(3)
F7 C17 C16 109.8(3)
C12 Mo1 C13 78.01(12)
C12 Mo1 C11 75.56(11)
C13 Mo1 C11 115.13(11)
C12 Mo1 C14 127.80(10)
C13 Mo1 C14 72.55(11)
C11 Mo1 C14 79.30(10)
C12 Mo1 C3 98.03(10)
C13 Mo1 C3 93.90(10)
C11 Mo1 C3 147.52(10)
C14 Mo1 C3 125.68(9)
C12 Mo1 C4 133.53(10)
C13 Mo1 C4 96.12(10)
C11 Mo1 C4 142.74(10)
C14 Mo1 C4 92.19(9)
C3 Mo1 C4 35.80(9)
C12 Mo1 C2 86.11(10)
C13 Mo1 C2 123.97(10)
C11 Mo1 C2 111.96(10)
C14 Mo1 C2 146.02(9)
C3 Mo1 C2 35.61(9)
C4 Mo1 C2 58.92(9)
C12 Mo1 C5 143.20(10)
C13 Mo1 C5 127.86(10)
C11 Mo1 C5 107.49(10)
C14 Mo1 C5 87.91(9)
C3 Mo1 C5 59.15(8)
C4 Mo1 C5 35.46(8)
C2 Mo1 C5 58.27(8)
C12 Mo1 C1 109.54(10)
C13 Mo1 C1 152.29(10)
C11 Mo1 C1 92.54(9)
C14 Mo1 C1 116.62(9)
C3 Mo1 C1 59.07(8)
C4 Mo1 C1 58.87(8)
C2 Mo1 C1 34.91(8)
C5 Mo1 C1 35.01(8)

loop_
_geom_bond_atom_site_label_1
_geom_bond_atom_site_label_2
_geom_bond_distance
C1 C2 1.414(3)
C1 C5 1.421(3)
C1 C6 1.506(4)
C1 Mo1 2.367(2)
C2 C3 1.427(4)
C2 C7 1.515(4)
C2 Mo1 2.346(2)
C3 C4 1.430(3)
C3 C8 1.503(4)
C3 Mo1 2.321(2)
C4 C5 1.427(3)
C4 C9 1.506(4)
C4 Mo1 2.330(2)
C5 C10 1.504(3)
C5 Mo1 2.356(2)
C6 H6A 0.9700
C6 H6B 0.9700
C6 H6C 0.9700
C7 H7A 0.9700
C7 H7B 0.9700
C7 H7C 0.9700
C8 H8A 0.9700
C8 H8B 0.9700
C8 H8C 0.9700
C9 H9A 0.9700
C9 H9B 0.9700
C9 H9C 0.9700
C10 H10A 0.9700
C10 H10B 0.9700
C10 H10C 0.9700
C11 O1 1.144(3)
C11 Mo1 2.014(3)
C12 O2 1.146(3)
C12 Mo1 1.982(3)
C13 O3 1.141(4)
C13 Mo1 1.996(3)
C14 O4 1.208(3)
C14 C15 1.573(3)
C14 Mo1 2.229(2)
C15 F2 1.348(3)
C15 F1 1.351(3)
C15 C16 1.537(4)
C16 F4 1.347(3)
C16 F3 1.350(3)
C16 C17 1.533(4)
C17 F5 1.312(4)
C17 F6 1.315(4)
C17 F7 1.321(4)
